data_2232771
loop_
_publ_author_name
'Zhang, Jie'
'Tan, Yi'
'Fu, Zhiyong'

_publ_section_title
;
 Tetraaquabis[1-(3-carboxyphenyl)-4,4'-bipyridin-1-ium-\k<i>N</i>^1'^]zinc
 bis(4,5-carboxybenzene-1,2-dicarboxylate) 2.5-hydrate
;
_journal_coeditor_code HY2468
_journal_issue 12
_journal_name_full 'Acta Crystallographica Section E'
_journal_page_first m1701
_journal_page_last m1702
_journal_paper_doi 10.1107/S1600536811045156
_journal_volume 67
_journal_year 2011
_chemical_formula_iupac '[Zn (C17 H13 N2 O2)2 (H2 O)4] (C10 H4 O8)2, 2.5H2 O'
_chemical_formula_moiety 'C34 H34 N4 O8 Zn 4+, 2(C10 H4 O8 2-), 2.5(H2 O)'
_chemical_formula_sum 'C54 H47 N4 O26.5 Zn'
_chemical_formula_weight 1241.33
_chemical_name_systematic
;
Tetraaquabis[1-(3-carboxyphenyl)-4,4'-bipyridin-1-ium-\k<i>N</i>^1'^]zinc
bis(4,5-carboxybenzene-1,2-dicarboxylate) 2.5-hydrate
;
_space_group_IT_number 14
_symmetry_cell_setting monoclinic
_symmetry_space_group_name_Hall '-P 2ybc'
_symmetry_space_group_name_H-M 'P 1 21/c 1'
_atom_sites_solution_hydrogens geom
_atom_sites_solution_primary direct
_atom_sites_solution_secondary difmap
_audit_creation_method SHELXL-97
_cell_angle_alpha 90.00
_cell_angle_beta 110.431(2)
_cell_angle_gamma 90.00
_cell_formula_units_Z 2
_cell_length_a 7.5476(2)
_cell_length_b 19.5528(4)
_cell_length_c 19.2752(4)
_cell_measurement_reflns_used 4867
_cell_measurement_temperature 298(2)
_cell_measurement_theta_max 25.35
_cell_measurement_theta_min 3.06
_cell_volume 2665.63(11)
_computing_cell_refinement 'SAINT (Bruker, 2007)'
_computing_data_collection 'SMART (Bruker, 2007)'
_computing_data_reduction 'SAINT (Bruker, 2007)'
_computing_molecular_graphics 'DIAMOND (Brandenburg, 1999)'
_computing_publication_material 'SHELXTL (Sheldrick, 2008)'
_computing_structure_refinement 'SHELXL97 (Sheldrick, 2008)'
_computing_structure_solution 'SHELXS97 (Sheldrick, 2008)'
_diffrn_ambient_temperature 298(2)
_diffrn_measured_fraction_theta_full 0.998
_diffrn_measured_fraction_theta_max 0.998
_diffrn_measurement_device_type 'Bruker APEX CCD'
_diffrn_measurement_method '\f and \w scans'
_diffrn_radiation_monochromator graphite
_diffrn_radiation_source 'fine-focus sealed tube'
_diffrn_radiation_type MoK\a
_diffrn_radiation_wavelength 0.71073
_diffrn_reflns_av_R_equivalents 0.0284
_diffrn_reflns_av_sigmaI/netI 0.0197
_diffrn_reflns_limit_h_max 8
_diffrn_reflns_limit_h_min -9
_diffrn_reflns_limit_k_max 23
_diffrn_reflns_limit_k_min -23
_diffrn_reflns_limit_l_max 23
_diffrn_reflns_limit_l_min -23
_diffrn_reflns_number 25451
_diffrn_reflns_theta_full 25.35
_diffrn_reflns_theta_max 25.35
_diffrn_reflns_theta_min 3.06
_exptl_absorpt_coefficient_mu 0.559
_exptl_absorpt_correction_T_max 0.82506
_exptl_absorpt_correction_T_min 0.78102
_exptl_absorpt_correction_type multi-scan
_exptl_absorpt_process_details '(SADABS; Sheldrick, 1996)'
_exptl_crystal_colour yellow
_exptl_crystal_density_diffrn 1.547
_exptl_crystal_density_method 'not measured'
_exptl_crystal_description block
_exptl_crystal_F_000 1282
_exptl_crystal_size_max 0.43
_exptl_crystal_size_mid 0.41
_exptl_crystal_size_min 0.37
_refine_diff_density_max 0.285
_refine_diff_density_min -0.355
_refine_ls_extinction_method none
_refine_ls_goodness_of_fit_ref 1.058
_refine_ls_hydrogen_treatment mixed
_refine_ls_matrix_type full
_refine_ls_number_parameters 429
_refine_ls_number_reflns 4867
_refine_ls_number_restraints 4
_refine_ls_restrained_S_all 1.058
_refine_ls_R_factor_all 0.0376
_refine_ls_R_factor_gt 0.0308
_refine_ls_shift/su_max 0.001
_refine_ls_shift/su_mean 0.000
_refine_ls_structure_factor_coef Fsqd
_refine_ls_weighting_details 'calc w=1/[\s^2^(Fo^2^)+(0.0331P)^2^+1.4430P] where P=(Fo^2^+2Fc^2^)/3'
_refine_ls_weighting_scheme calc
_refine_ls_wR_factor_gt 0.0735
_refine_ls_wR_factor_ref 0.0778
_reflns_number_gt 4250
_reflns_number_total 4867
_reflns_threshold_expression I>2\s(I)
_cod_data_source_file hy2468.cif
_cod_data_source_block I
_cod_original_cell_volume 2665.63(10)
_cod_original_sg_symbol_H-M 'P 21/c'
_cod_database_code 2232771
_cod_database_fobs_code 2232771

loop_
_symmetry_equiv_pos_as_xyz
'x, y, z'
'-x, y+1/2, -z+1/2'
'-x, -y, -z'
'x, -y-1/2, z-1/2'

loop_
_atom_site_type_symbol
_atom_site_label
_atom_site_fract_x
_atom_site_fract_y
_atom_site_fract_z
_atom_site_U_iso_or_equiv
_atom_site_adp_type
_atom_site_calc_flag
_atom_site_refinement_flags
_atom_site_occupancy
_atom_site_symmetry_multiplicity
Zn Zn1 0.5000 0.5000 0.5000 0.02391(9) Uani d S 1 2
O O1 0.5186(2) 1.24085(7) 0.33078(8) 0.0434(4) Uani d . 1 1
H H7 0.583(4) 1.2716(14) 0.3626(15) 0.065 Uiso d . 1 1
O O2 0.6136(2) 1.16786(7) 0.42474(8) 0.0513(4) Uani d . 1 1
O O3 0.80086(19) 0.50774(7) 0.53939(8) 0.0327(3) Uani d . 1 1
H H1 0.844(3) 0.4741(13) 0.5221(13) 0.049 Uiso d . 1 1
H H2 0.855(3) 0.5404(13) 0.5307(13) 0.049 Uiso d . 1 1
O O4 0.4919(2) 0.53685(7) 0.60006(8) 0.0344(3) Uani d . 1 1
H H3 0.591(4) 0.5432(13) 0.6368(14) 0.052 Uiso d . 1 1
H H4 0.423(3) 0.5747(13) 0.5993(13) 0.052 Uiso d . 1 1
O O5 0.7710(4) 0.55277(9) 0.05365(11) 0.0879(8) Uani d . 1 1
O O6 0.7924(2) 0.53366(8) -0.05325(9) 0.0507(4) Uani d D 1 1
H H9 0.819(4) 0.5542(14) -0.0882(13) 0.076 Uiso d D 1 1
O O7 0.8657(3) 0.59789(8) -0.14700(9) 0.0702(6) Uani d . 1 1
O O8 0.9161(2) 0.70368(8) -0.17320(7) 0.0464(4) Uani d . 1 1
O O9 0.9545(2) 0.74468(7) 0.20592(7) 0.0419(4) Uani d . 1 1
H H8 0.939(4) 0.7691(13) 0.2399(15) 0.063 Uiso d . 1 1
O O10 0.9735(2) 0.84566(7) 0.15526(8) 0.0444(4) Uani d . 1 1
O O11 1.04737(18) 0.89852(6) 0.00847(7) 0.0349(3) Uani d . 1 1
O O12 1.29187(17) 0.84798(6) 0.09494(7) 0.0313(3) Uani d . 1 1
O O13 0.8157(3) 0.95061(10) 0.21503(10) 0.0555(4) Uani d . 1 1
H H5 0.872(5) 0.9152(19) 0.199(2) 0.105(13) Uiso d . 1 1
H H6 0.816(5) 0.9357(17) 0.257(2) 0.097(12) Uiso d D 1 1
O O14 0.8680(18) 1.0750(5) 0.2965(6) 0.109(3) Uani d PD 0.25 1
H H10 0.91(3) 1.062(10) 0.340(4) 0.163 Uiso d PD 0.25 1
H H11 0.798(10) 1.044(3) 0.275(10) 0.163 Uiso d PD 0.25 1
N N1 0.4598(2) 0.60196(7) 0.45273(8) 0.0267(3) Uani d . 1 1
N N2 0.3534(2) 0.93790(7) 0.31154(8) 0.0253(3) Uani d . 1 1
C C1 0.3529(3) 0.61428(9) 0.38216(11) 0.0359(4) Uani d . 1 1
H H1A 0.2941 0.5775 0.3525 0.043 Uiso calc R 1 1
C C2 0.3255(3) 0.67884(9) 0.35108(11) 0.0360(4) Uani d . 1 1
H H2A 0.2528 0.6848 0.3014 0.043 Uiso calc R 1 1
C C3 0.5401(3) 0.65598(9) 0.49434(10) 0.0299(4) Uani d . 1 1
H H3A 0.6167 0.6485 0.5433 0.036 Uiso calc R 1 1
C C4 0.5151(3) 0.72233(9) 0.46828(10) 0.0301(4) Uani d . 1 1
H H4A 0.5702 0.7584 0.4999 0.036 Uiso calc R 1 1
C C5 0.4079(2) 0.73488(8) 0.39504(10) 0.0253(4) Uani d . 1 1
C C6 0.3860(2) 0.80580(9) 0.36554(10) 0.0256(4) Uani d . 1 1
C C7 0.3945(3) 0.81976(9) 0.29649(10) 0.0340(4) Uani d . 1 1
H H7A 0.4100 0.7841 0.2672 0.041 Uiso calc R 1 1
C C8 0.3803(3) 0.88552(9) 0.27086(10) 0.0343(4) Uani d . 1 1
H H8A 0.3893 0.8942 0.2248 0.041 Uiso calc R 1 1
C C9 0.3598(3) 0.86071(9) 0.40711(10) 0.0284(4) Uani d . 1 1
H H9A 0.3547 0.8532 0.4540 0.034 Uiso calc R 1 1
C C10 0.3416(3) 0.92569(9) 0.37883(10) 0.0288(4) Uani d . 1 1
H H10A 0.3208 0.9619 0.4063 0.035 Uiso calc R 1 1
C C12 0.3409(3) 1.00795(8) 0.28392(10) 0.0263(4) Uani d . 1 1
C C13 0.2324(3) 1.02160(10) 0.21080(10) 0.0355(4) Uani d . 1 1
H H13A 0.1684 0.9866 0.1793 0.043 Uiso calc R 1 1
C C14 0.2213(3) 1.08835(10) 0.18574(11) 0.0407(5) Uani d . 1 1
H H14A 0.1504 1.0983 0.1367 0.049 Uiso calc R 1 1
C C15 0.3149(3) 1.14040(9) 0.23309(10) 0.0330(4) Uani d . 1 1
H H15A 0.3052 1.1852 0.2160 0.040 Uiso calc R 1 1
C C16 0.4233(3) 1.12578(9) 0.30622(10) 0.0261(4) Uani d . 1 1
C C17 0.4371(2) 1.05870(9) 0.33179(9) 0.0265(4) Uani d . 1 1
H H17A 0.5103 1.0483 0.3805 0.032 Uiso calc R 1 1
C C18 0.5277(3) 1.17943(9) 0.36038(10) 0.0290(4) Uani d . 1 1
C C19 0.8122(3) 0.57302(10) 0.00281(12) 0.0367(5) Uani d . 1 1
C C20 0.8992(3) 0.65999(10) -0.13012(10) 0.0311(4) Uani d . 1 1
C C21 0.9692(2) 0.78374(9) 0.15265(10) 0.0272(4) Uani d . 1 1
C C22 1.1268(2) 0.84837(8) 0.04705(9) 0.0240(4) Uani d . 1 1
C C23 0.8857(2) 0.64591(9) 0.00489(10) 0.0252(4) Uani d . 1 1
C C24 0.9082(2) 0.67918(9) 0.07170(9) 0.0262(4) Uani d . 1 1
H H24A 0.8778 0.6557 0.1080 0.031 Uiso calc R 1 1
C C25 0.9740(2) 0.74564(9) 0.08605(9) 0.0231(4) Uani d . 1 1
C C26 1.0261(2) 0.78040(8) 0.03287(9) 0.0223(3) Uani d . 1 1
C C27 0.9965(2) 0.74906(9) -0.03482(9) 0.0245(4) Uani d . 1 1
H H27A 1.0256 0.7733 -0.0710 0.029 Uiso calc R 1 1
C C28 0.9254(2) 0.68298(9) -0.05120(9) 0.0237(4) Uani d . 1 1

loop_
_atom_site_aniso_label
_atom_site_aniso_U_11
_atom_site_aniso_U_22
_atom_site_aniso_U_33
_atom_site_aniso_U_12
_atom_site_aniso_U_13
_atom_site_aniso_U_23
Zn1 0.03018(16) 0.01496(15) 0.02675(16) 0.00253(11) 0.01013(12) 0.00130(11)
O1 0.0654(10) 0.0207(7) 0.0339(8) -0.0122(7) 0.0046(7) 0.0038(6)
O2 0.0864(12) 0.0321(8) 0.0254(8) -0.0156(8) 0.0070(8) 0.0014(6)
O3 0.0322(7) 0.0228(7) 0.0456(8) -0.0012(6) 0.0167(6) -0.0025(6)
O4 0.0456(8) 0.0273(7) 0.0299(7) 0.0110(6) 0.0125(6) -0.0006(6)
O5 0.178(2) 0.0368(10) 0.0895(14) -0.0447(12) 0.0982(16) -0.0147(9)
O6 0.0767(11) 0.0299(8) 0.0470(9) -0.0207(8) 0.0234(8) -0.0105(7)
O7 0.1403(18) 0.0379(9) 0.0362(9) -0.0227(10) 0.0359(10) -0.0152(7)
O8 0.0765(11) 0.0419(9) 0.0260(7) -0.0017(8) 0.0243(7) 0.0016(6)
O9 0.0714(10) 0.0359(8) 0.0269(7) -0.0035(7) 0.0281(7) -0.0002(6)
O10 0.0751(11) 0.0284(8) 0.0404(8) -0.0017(7) 0.0335(8) -0.0051(6)
O11 0.0391(7) 0.0211(7) 0.0442(8) 0.0020(6) 0.0141(6) 0.0095(6)
O12 0.0334(7) 0.0211(6) 0.0359(7) -0.0047(5) 0.0076(6) 0.0014(5)
O13 0.0707(11) 0.0586(11) 0.0343(9) 0.0133(9) 0.0147(8) 0.0069(8)
O14 0.142(9) 0.066(6) 0.087(7) 0.003(6) 0.001(7) -0.007(5)
N1 0.0324(8) 0.0173(7) 0.0303(8) 0.0015(6) 0.0108(7) 0.0009(6)
N2 0.0356(8) 0.0162(7) 0.0235(7) 0.0000(6) 0.0094(6) 0.0008(6)
C1 0.0510(12) 0.0183(9) 0.0312(10) -0.0001(8) 0.0053(9) -0.0028(8)
C2 0.0529(12) 0.0205(9) 0.0272(10) 0.0028(8) 0.0047(9) 0.0012(8)
C3 0.0334(10) 0.0235(9) 0.0282(10) -0.0008(8) 0.0051(8) 0.0033(7)
C4 0.0363(10) 0.0184(9) 0.0313(10) -0.0048(7) 0.0065(8) -0.0022(7)
C5 0.0310(9) 0.0172(8) 0.0292(9) 0.0023(7) 0.0127(8) 0.0018(7)
C6 0.0294(9) 0.0187(9) 0.0270(9) -0.0001(7) 0.0078(7) -0.0003(7)
C7 0.0573(12) 0.0190(9) 0.0288(10) 0.0031(8) 0.0189(9) -0.0033(7)
C8 0.0582(12) 0.0233(9) 0.0255(10) 0.0008(9) 0.0198(9) -0.0006(8)
C9 0.0421(10) 0.0215(9) 0.0242(9) 0.0005(8) 0.0148(8) 0.0013(7)
C10 0.0428(11) 0.0201(9) 0.0268(9) 0.0015(8) 0.0162(8) -0.0028(7)
C12 0.0360(10) 0.0174(9) 0.0263(9) 0.0006(7) 0.0119(8) 0.0035(7)
C13 0.0464(11) 0.0254(10) 0.0271(10) -0.0056(8) 0.0032(9) -0.0015(8)
C14 0.0528(13) 0.0314(11) 0.0254(10) -0.0017(9) -0.0021(9) 0.0072(8)
C15 0.0443(11) 0.0201(9) 0.0312(10) -0.0003(8) 0.0091(9) 0.0070(8)
C16 0.0340(9) 0.0198(9) 0.0260(9) 0.0000(7) 0.0123(8) 0.0021(7)
C17 0.0342(10) 0.0228(9) 0.0217(9) 0.0005(7) 0.0089(7) 0.0030(7)
C18 0.0393(10) 0.0227(9) 0.0278(10) -0.0021(8) 0.0154(8) 0.0013(7)
C19 0.0467(12) 0.0244(10) 0.0439(12) -0.0072(9) 0.0221(10) -0.0011(9)
C20 0.0374(10) 0.0316(10) 0.0240(9) 0.0008(8) 0.0104(8) -0.0018(8)
C21 0.0280(9) 0.0308(10) 0.0239(9) -0.0018(7) 0.0104(7) 0.0005(7)
C22 0.0314(9) 0.0191(9) 0.0260(9) -0.0012(7) 0.0157(8) 0.0000(7)
C23 0.0278(9) 0.0215(9) 0.0267(9) -0.0029(7) 0.0102(7) 0.0004(7)
C24 0.0311(9) 0.0266(9) 0.0240(9) -0.0022(7) 0.0134(7) 0.0048(7)
C25 0.0245(8) 0.0241(9) 0.0203(8) -0.0009(7) 0.0073(7) 0.0010(7)
C26 0.0243(8) 0.0196(8) 0.0232(8) 0.0004(7) 0.0087(7) 0.0018(7)
C27 0.0301(9) 0.0227(9) 0.0233(9) -0.0012(7) 0.0124(7) 0.0045(7)
C28 0.0258(9) 0.0234(9) 0.0216(9) 0.0006(7) 0.0077(7) 0.0006(7)

loop_
_atom_type_symbol
_atom_type_description
_atom_type_scat_dispersion_real
_atom_type_scat_dispersion_imag
_atom_type_scat_source
C C 0.0033 0.0016 'International Tables Vol C Tables 4.2.6.8 and 6.1.1.4'
H H 0.0000 0.0000 'International Tables Vol C Tables 4.2.6.8 and 6.1.1.4'
N N 0.0061 0.0033 'International Tables Vol C Tables 4.2.6.8 and 6.1.1.4'
O O 0.0106 0.0060 'International Tables Vol C Tables 4.2.6.8 and 6.1.1.4'
Zn Zn 0.2839 1.4301 'International Tables Vol C Tables 4.2.6.8 and 6.1.1.4'

loop_
_geom_angle_atom_site_label_1
_geom_angle_atom_site_label_2
_geom_angle_atom_site_label_3
_geom_angle_site_symmetry_1
_geom_angle_site_symmetry_3
_geom_angle
O4 Zn1 O4 3_666 . 180.0
O4 Zn1 O3 3_666 3_666 91.02(6)
O4 Zn1 O3 . 3_666 88.98(6)
O4 Zn1 O3 3_666 . 88.98(6)
O4 Zn1 O3 . . 91.02(6)
O3 Zn1 O3 3_666 . 180.0
O4 Zn1 N1 3_666 . 88.50(5)
O4 Zn1 N1 . . 91.50(5)
O3 Zn1 N1 3_666 . 86.58(5)
O3 Zn1 N1 . . 93.42(5)
O4 Zn1 N1 3_666 3_666 91.50(5)
O4 Zn1 N1 . 3_666 88.50(5)
O3 Zn1 N1 3_666 3_666 93.42(5)
O3 Zn1 N1 . 3_666 86.58(5)
N1 Zn1 N1 . 3_666 180.00(8)
C18 O1 H7 . . 113.0(17)
Zn1 O3 H1 . . 107.9(16)
Zn1 O3 H2 . . 122.5(17)
H1 O3 H2 . . 104(2)
Zn1 O4 H3 . . 121.7(17)
Zn1 O4 H4 . . 118.2(15)
H3 O4 H4 . . 103(2)
C19 O6 H9 . . 112(2)
C21 O9 H8 . . 110.3(18)
H5 O13 H6 . . 102(3)
H10 O14 H11 . . 104(10)
C3 N1 C1 . . 116.98(15)
C3 N1 Zn1 . . 120.43(12)
C1 N1 Zn1 . . 122.58(12)
C8 N2 C10 . . 119.85(15)
C8 N2 C12 . . 120.28(14)
C10 N2 C12 . . 119.85(14)
N1 C1 C2 . . 123.42(17)
N1 C1 H1A . . 118.3
C2 C1 H1A . . 118.3
C1 C2 C5 . . 119.20(17)
C1 C2 H2A . . 120.4
C5 C2 H2A . . 120.4
N1 C3 C4 . . 123.26(17)
N1 C3 H3A . . 118.4
C4 C3 H3A . . 118.4
C3 C4 C5 . . 119.72(17)
C3 C4 H4A . . 120.1
C5 C4 H4A . . 120.1
C4 C5 C2 . . 117.37(16)
C4 C5 C6 . . 120.26(16)
C2 C5 C6 . . 122.36(16)
C7 C6 C9 . . 117.70(16)
C7 C6 C5 . . 121.10(15)
C9 C6 C5 . . 121.18(16)
C8 C7 C6 . . 120.62(17)
C8 C7 H7A . . 119.7
C6 C7 H7A . . 119.7
N2 C8 C7 . . 120.86(17)
N2 C8 H8A . . 119.6
C7 C8 H8A . . 119.6
C10 C9 C6 . . 119.99(16)
C10 C9 H9A . . 120.0
C6 C9 H9A . . 120.0
N2 C10 C9 . . 120.95(16)
N2 C10 H10A . . 119.5
C9 C10 H10A . . 119.5
C17 C12 C13 . . 121.91(16)
C17 C12 N2 . . 118.68(15)
C13 C12 N2 . . 119.41(16)
C14 C13 C12 . . 118.60(17)
C14 C13 H13A . . 120.7
C12 C13 H13A . . 120.7
C13 C14 C15 . . 120.55(18)
C13 C14 H14A . . 119.7
C15 C14 H14A . . 119.7
C14 C15 C16 . . 120.09(17)
C14 C15 H15A . . 120.0
C16 C15 H15A . . 120.0
C15 C16 C17 . . 119.83(16)
C15 C16 C18 . . 122.93(16)
C17 C16 C18 . . 117.23(16)
C12 C17 C16 . . 119.02(16)
C12 C17 H17A . . 120.5
C16 C17 H17A . . 120.5
O2 C18 O1 . . 122.97(17)
O2 C18 C16 . . 123.40(16)
O1 C18 C16 . . 113.63(16)
O5 C19 O6 . . 120.08(19)
O5 C19 C23 . . 119.00(18)
O6 C19 C23 . . 120.91(17)
O8 C20 O7 . . 123.68(18)
O8 C20 C28 . . 117.35(16)
O7 C20 C28 . . 118.95(16)
O10 C21 O9 . . 123.79(17)
O10 C21 C25 . . 121.67(16)
O9 C21 C25 . . 114.51(16)
O11 C22 O12 . . 125.74(16)
O11 C22 C26 . . 118.48(15)
O12 C22 C26 . . 115.63(15)
C24 C23 C28 . . 118.29(15)
C24 C23 C19 . . 112.65(15)
C28 C23 C19 . . 129.02(16)
C25 C24 C23 . . 122.71(15)
C25 C24 H24A . . 118.6
C23 C24 H24A . . 118.6
C24 C25 C26 . . 118.93(15)
C24 C25 C21 . . 121.64(15)
C26 C25 C21 . . 119.03(15)
C27 C26 C25 . . 118.78(15)
C27 C26 C22 . . 117.73(15)
C25 C26 C22 . . 123.32(15)
C26 C27 C28 . . 123.08(15)
C26 C27 H27A . . 118.5
C28 C27 H27A . . 118.5
C27 C28 C23 . . 117.96(15)
C27 C28 C20 . . 113.79(15)
C23 C28 C20 . . 128.25(16)

loop_
_geom_bond_atom_site_label_1
_geom_bond_atom_site_label_2
_geom_bond_distance
Zn1 O4 2.0798(13)
Zn1 O3 2.1335(14)
Zn1 N1 2.1689(14)
O1 C18 1.321(2)
O1 H7 0.88(3)
O2 C18 1.204(2)
O3 H1 0.85(3)
O3 H2 0.81(3)
O4 H3 0.84(3)
O4 H4 0.90(3)
O5 C19 1.195(2)
O6 C19 1.292(2)
O6 H9 0.867(17)
O7 C20 1.260(2)
O8 C20 1.229(2)
O9 C21 1.315(2)
O9 H8 0.85(3)
O10 C21 1.212(2)
O11 C22 1.250(2)
O12 C22 1.266(2)
O13 H5 0.92(4)
O13 H6 0.87(4)
O14 H10 0.82(2)
O14 H11 0.82(2)
N1 C3 1.337(2)
N1 C1 1.339(2)
N2 C8 1.348(2)
N2 C10 1.352(2)
N2 C12 1.460(2)
C1 C2 1.382(3)
C1 H1A 0.9300
C2 C5 1.392(3)
C2 H2A 0.9300
C3 C4 1.380(2)
C3 H3A 0.9300
C4 C5 1.382(3)
C4 H4A 0.9300
C5 C6 1.486(2)
C6 C7 1.382(3)
C6 C9 1.394(2)
C7 C8 1.368(3)
C7 H7A 0.9300
C8 H8A 0.9300
C9 C10 1.371(2)
C9 H9A 0.9300
C10 H10A 0.9300
C12 C17 1.377(2)
C12 C13 1.387(3)
C13 C14 1.384(3)
C13 H13A 0.9300
C14 C15 1.385(3)
C14 H14A 0.9300
C15 C16 1.390(3)
C15 H15A 0.9300
C16 C17 1.392(2)
C16 C18 1.496(2)
C17 H17A 0.9300
C19 C23 1.525(2)
C20 C28 1.531(2)
C21 C25 1.496(2)
C22 C26 1.508(2)
C23 C24 1.399(2)
C23 C28 1.418(2)
C24 C25 1.384(2)
C24 H24A 0.9300
C25 C26 1.396(2)
C26 C27 1.387(2)
C27 C28 1.392(2)
C27 H27A 0.9300

loop_
_geom_hbond_atom_site_label_D
_geom_hbond_atom_site_label_H
_geom_hbond_atom_site_label_A
_geom_hbond_site_symmetry_A
_geom_hbond_distance_DH
_geom_hbond_distance_HA
_geom_hbond_distance_DA
_geom_hbond_angle_DHA
O1 H7 O12 2_755 0.87(2) 1.80(3) 2.656(3) 164(3)
O3 H1 O11 2_745 0.85(2) 1.88(3) 2.732(2) 175(3)
O3 H2 O11 4_576 0.81(3) 2.03(2) 2.820(4) 163(2)
O4 H3 O13 4_576 0.84(2) 1.84(3) 2.677(6) 175(3)
O4 H4 O12 4_476 0.90(3) 1.79(4) 2.694(2) 177(4)
O6 H9 O7 . 0.87(3) 1.56(3) 2.418(2) 174(3)
O9 H8 O8 4_576 0.85(3) 1.82(3) 2.646(3) 163(4)
O13 H5 O10 1_555 0.92(4) 1.90(2) 2.813(3) 174(3)
O13 H6 O7 4_576 0.87(4) 1.86(4) 2.723(2) 169(3)
O14 H11 O13 1_555 0.82(2) 2.18(2) 2.846(2) 138(2)
C7 H7A O1 2_645 0.93 2.30 3.155(2) 153
C8 H8A O12 1_455 0.93 2.52 3.302(2) 142
C9 H9A O2 3_676 0.93 2.30 3.225(2) 172
C10 H10A O5 2_655 0.93 2.15 3.060(3) 167
